data_4125993
loop_
_publ_author_name
'Jian, Zhongbao'
'Kehr, Gerald'
'Daniliuc, Constantin G.'
'Wibbeling, Birgit'
'Wiegand, Thomas'
'Siedow, Melanie'
'Eckert, Hellmut'
'Bursch, Markus'
'Grimme, Stefan'
'Erker, Gerhard'

_publ_section_title
;
 CO-Reduction Chemistry: Reaction of a CO-Derived Formylhydridoborate with
 Carbon Monoxide, with Carbon Dioxide, and with Dihydrogen.
;
_journal_name_full 'Journal of the American Chemical Society'
_journal_paper_doi 10.1021/jacs.7b02548
_journal_year 2017
_chemical_formula_sum 'C48 H48 B F10 N O3 S Zr'
_chemical_formula_weight 1010.96
_space_group_crystal_system tetragonal
_space_group_IT_number 88
_space_group_name_Hall '-I 4ad'
_space_group_name_H-M_alt 'I 41/a'
_symmetry_space_group_name_Hall '-I 4ad'
_symmetry_space_group_name_H-M 'I 41/a :2'
_atom_sites_solution_hydrogens geom
_cell_angle_alpha 90
_cell_angle_beta 90
_cell_angle_gamma 90
_cell_formula_units_Z 16
_cell_length_a 25.3643(14)
_cell_length_b 25.3643(14)
_cell_length_c 33.4936(19)
_cell_measurement_reflns_used 6083
_cell_measurement_temperature 100.(2)
_cell_measurement_theta_max 64.8978
_cell_measurement_theta_min 3.4850
_cell_volume 21548(2)
_computing_cell_refinement 'SAINT V8.37A (Bruker AXS Inc., 2015)'
_computing_data_collection 'APEX2 v.2014.1-----1 (Bruker AXS Inc., 2014)'
_computing_data_reduction 'SAINT V8.37A (Bruker AXS Inc., 2015)'
_computing_molecular_graphics 'APEX2 v.2014.1-----1 (Bruker AXS Inc., 2014)'
_computing_publication_material 'APEX2 v.2014.1-----1 (Bruker AXS Inc., 2014)'
_computing_structure_refinement 'SHELXL-2014/7 (Sheldrick, 2014)'
_computing_structure_solution 'SHELXL-2014/7 (Sheldrick, 2014)'
_diffrn_ambient_temperature 100.(2)
_diffrn_detector_area_resol_mean 8.3333
_diffrn_measured_fraction_theta_full 0.986
_diffrn_measured_fraction_theta_max 0.986
_diffrn_measurement_device_type 'KappaCCD APEXII'
_diffrn_measurement_method 'phi / omega scans'
_diffrn_radiation_monochromator graphite
_diffrn_radiation_type 'CuK\a '
_diffrn_radiation_wavelength 1.54178
_diffrn_reflns_av_R_equivalents 0.1488
_diffrn_reflns_av_unetI/netI 0.1060
_diffrn_reflns_limit_h_max 29
_diffrn_reflns_limit_h_min -29
_diffrn_reflns_limit_k_max 30
_diffrn_reflns_limit_k_min -27
_diffrn_reflns_limit_l_max 39
_diffrn_reflns_limit_l_min -38
_diffrn_reflns_number 55783
_diffrn_reflns_theta_full 66.52
_diffrn_reflns_theta_max 66.52
_diffrn_reflns_theta_min 3.48
_diffrn_source 'fine--focus sealed tube'
_exptl_absorpt_coefficient_mu 2.653
_exptl_absorpt_correction_T_max 0.90
_exptl_absorpt_correction_T_min 0.71
_exptl_absorpt_correction_type multi-scan
_exptl_absorpt_process_details
;
'Bruker AXS (2014). SADABS, Version 2014/2, Bruker AXS Inc., Madison,
Wisconsin, USA.'
;
_exptl_crystal_colour colourless
_exptl_crystal_density_diffrn 1.247
_exptl_crystal_density_method 'not measured'
_exptl_crystal_description plate
_exptl_crystal_F_000 8288
_exptl_crystal_size_max 0.140
_exptl_crystal_size_mid 0.120
_exptl_crystal_size_min 0.040
_platon_squeeze_details
;
Two badly disordered pentane molecules were found in the 
asymmetrical unit and could not be satisfactorily refined. The program 
SQUEEZE (Spek, A.L. (2015). Acta Cryst. C71, 9-18) was therefore used to
remove mathematically the effect of the solvent.
The quoted formula and derived parameters are not included the squeezed
solvent molecules. 
;
_refine_diff_density_max 0.909
_refine_diff_density_min -1.042
_refine_ls_extinction_method none
_refine_ls_goodness_of_fit_ref 1.001
_refine_ls_hydrogen_treatment constr
_refine_ls_matrix_type full
_refine_ls_number_parameters 599
_refine_ls_number_reflns 9394
_refine_ls_number_restraints 0
_refine_ls_restrained_S_all 1.001
_refine_ls_R_factor_all 0.1085
_refine_ls_R_factor_gt 0.0754
_refine_ls_shift/su_max 0.002
_refine_ls_shift/su_mean 0.000
_refine_ls_structure_factor_coef Fsqd
_refine_ls_weighting_details 'w=1/[\s^2^(Fo^2^)+(0.1202P)^2^] where P=(Fo^2^+2Fc^2^)/3'
_refine_ls_weighting_scheme calc
_refine_ls_wR_factor_gt 0.1905
_refine_ls_wR_factor_ref 0.2122
_reflns_number_gt 6194
_reflns_number_total 9394
_reflns_threshold_expression 'I > 2\s(I)'
_cod_data_source_file ja7b02548_si_002.cif
_cod_data_source_block erk8621
_cod_original_cell_volume 21548.(3)
_cod_database_code 4125993
_platon_squeeze_void_probe_radius 1.20

loop_
_space_group_symop_operation_xyz
'x, y, z'
'-x+1/2, -y, z+1/2'
'-y+3/4, x+1/4, z+1/4'
'y+3/4, -x+3/4, z+3/4'
'x+1/2, y+1/2, z+1/2'
'-x+1, -y+1/2, z+1'
'-y+5/4, x+3/4, z+3/4'
'y+5/4, -x+5/4, z+5/4'
'-x, -y, -z'
'x-1/2, y, -z-1/2'
'y-3/4, -x-1/4, -z-1/4'
'-y-3/4, x-3/4, -z-3/4'
'-x+1/2, -y+1/2, -z+1/2'
'x, y+1/2, -z'
'y-1/4, -x+1/4, -z+1/4'
'-y-1/4, x-1/4, -z-1/4'

loop_
_atom_site_type_symbol
_atom_site_label
_atom_site_fract_x
_atom_site_fract_y
_atom_site_fract_z
_atom_site_U_iso_or_equiv
_atom_site_adp_type
_atom_site_calc_flag
_atom_site_refinement_flags_adp
_atom_site_refinement_flags_posn
_atom_site_occupancy
Zr Zr1 0.20390(2) 0.60327(2) 0.66828(2) 0.03028(17) Uani d . . 1
N N1 0.35606(18) 0.52225(19) 0.71935(15) 0.0308(11) Uani d . . 1
O O1 0.16907(16) 0.63196(16) 0.71617(13) 0.0368(10) Uani d . . 1
S S1 0.30268(6) 0.55388(5) 0.73217(4) 0.0317(3) Uani d . . 1
B B1 0.3554(3) 0.4610(3) 0.7283(2) 0.0372(16) Uani d . . 1
C C1 0.1183(2) 0.5736(3) 0.6347(2) 0.0394(15) Uani d . . 1
C C2 0.1601(3) 0.5517(2) 0.6111(2) 0.0404(15) Uani d . . 1
O O2 0.26561(15) 0.55492(15) 0.69685(12) 0.0323(9) Uani d . . 1
C C3 0.1874(2) 0.5154(2) 0.63488(19) 0.0371(14) Uani d . . 1
O O3 0.27860(16) 0.51007(16) 0.76068(12) 0.0356(10) Uani d . . 1
C C4 0.1626(3) 0.5129(2) 0.6728(2) 0.0409(15) Uani d . . 1
C C5 0.1188(2) 0.5481(3) 0.6723(2) 0.0408(15) Uani d . . 1
C C6 0.0745(3) 0.6065(3) 0.6179(2) 0.0528(19) Uani d . . 1
H H6A 0.089 0.6394 0.6071 0.079 Uiso calc U R 1
H H6B 0.0491 0.6147 0.639 0.079 Uiso calc U R 1
H H6C 0.0568 0.587 0.5965 0.079 Uiso calc U R 1
C C7 0.1625(3) 0.5555(3) 0.5667(2) 0.0536(18) Uani d . . 1
H H7A 0.1353 0.5329 0.555 0.08 Uiso calc U R 1
H H7B 0.1973 0.5441 0.5574 0.08 Uiso calc U R 1
H H7C 0.1564 0.5921 0.5585 0.08 Uiso calc U R 1
C C8 0.2322(3) 0.4806(3) 0.6215(3) 0.058(2) Uani d . . 1
H H8A 0.2565 0.4748 0.6438 0.087 Uiso calc U R 1
H H8B 0.2512 0.4978 0.5995 0.087 Uiso calc U R 1
H H8C 0.2182 0.4467 0.6123 0.087 Uiso calc U R 1
C C9 0.1737(3) 0.4749(3) 0.7054(2) 0.0529(19) Uani d . . 1
H H9A 0.1489 0.4453 0.7037 0.079 Uiso calc U R 1
H H9B 0.1696 0.4926 0.7313 0.079 Uiso calc U R 1
H H9C 0.2098 0.4618 0.7028 0.079 Uiso calc U R 1
C C10 0.0788(3) 0.5538(3) 0.7053(2) 0.058(2) Uani d . . 1
H H10A 0.0844 0.5874 0.7192 0.087 Uiso calc U R 1
H H10B 0.0829 0.5247 0.7243 0.087 Uiso calc U R 1
H H10C 0.0432 0.553 0.694 0.087 Uiso calc U R 1
C C11 0.2554(2) 0.6449(2) 0.61122(18) 0.0347(14) Uani d . . 1
C C12 0.2894(2) 0.6461(2) 0.64436(18) 0.0322(13) Uani d . . 1
C C13 0.2682(2) 0.6799(2) 0.67384(19) 0.0337(13) Uani d . . 1
C C14 0.2216(2) 0.7023(2) 0.65754(19) 0.0361(14) Uani d . . 1
C C15 0.2128(3) 0.6807(2) 0.61987(19) 0.0375(14) Uani d . . 1
C C16 0.2701(3) 0.6218(3) 0.5713(2) 0.0452(16) Uani d . . 1
H H16A 0.3057 0.6333 0.564 0.068 Uiso calc U R 1
H H16B 0.245 0.6338 0.551 0.068 Uiso calc U R 1
H H16C 0.2692 0.5832 0.5729 0.068 Uiso calc U R 1
C C17 0.3420(3) 0.6193(2) 0.6451(2) 0.0397(15) Uani d . . 1
H H17A 0.3371 0.5813 0.6416 0.059 Uiso calc U R 1
H H17B 0.3592 0.626 0.6708 0.059 Uiso calc U R 1
H H17C 0.364 0.6332 0.6235 0.059 Uiso calc U R 1
C C18 0.2910(3) 0.6934(2) 0.71373(19) 0.0401(15) Uani d . . 1
H H18A 0.3145 0.665 0.7225 0.06 Uiso calc U R 1
H H18B 0.2624 0.6977 0.7332 0.06 Uiso calc U R 1
H H18C 0.3109 0.7264 0.7117 0.06 Uiso calc U R 1
C C19 0.1926(3) 0.7487(2) 0.6757(2) 0.0439(16) Uani d . . 1
H H19A 0.2149 0.7801 0.6744 0.066 Uiso calc U R 1
H H19B 0.1842 0.7409 0.7037 0.066 Uiso calc U R 1
H H19C 0.1599 0.755 0.6609 0.066 Uiso calc U R 1
C C20 0.1732(3) 0.7007(3) 0.5898(2) 0.0479(17) Uani d . . 1
H H20A 0.1437 0.7174 0.6038 0.072 Uiso calc U R 1
H H20B 0.1601 0.6711 0.5738 0.072 Uiso calc U R 1
H H20C 0.1902 0.7265 0.5722 0.072 Uiso calc U R 1
C C21 0.1475(2) 0.6599(2) 0.74660(19) 0.0347(14) Uani d . . 1
C C22 0.1034(2) 0.6929(2) 0.7393(2) 0.0383(14) Uani d . . 1
C C23 0.0830(3) 0.7217(2) 0.7714(2) 0.0425(16) Uani d . . 1
H H23 0.0532 0.7435 0.767 0.051 Uiso calc U R 1
C C24 0.1047(3) 0.7197(2) 0.8094(2) 0.0429(16) Uani d . . 1
C C25 0.1471(3) 0.6859(2) 0.8158(2) 0.0398(15) Uani d . . 1
H H25 0.1617 0.683 0.8418 0.048 Uiso calc U R 1
C C26 0.1686(3) 0.6562(2) 0.78478(18) 0.0353(14) Uani d . . 1
C C27 0.0773(3) 0.6961(3) 0.6995(2) 0.0505(18) Uani d . . 1
H H27A 0.0473 0.6719 0.6987 0.076 Uiso calc U R 1
H H27B 0.1026 0.6865 0.6786 0.076 Uiso calc U R 1
H H27C 0.0649 0.7322 0.695 0.076 Uiso calc U R 1
C C28 0.0831(3) 0.7540(3) 0.8426(2) 0.057(2) Uani d . . 1
H H28A 0.0713 0.7877 0.8315 0.085 Uiso calc U R 1
H H28B 0.1108 0.7604 0.8625 0.085 Uiso calc U R 1
H H28C 0.0533 0.7361 0.8554 0.085 Uiso calc U R 1
C C29 0.2146(2) 0.6210(2) 0.79241(19) 0.0366(14) Uani d . . 1
H H29A 0.2081 0.5864 0.7803 0.055 Uiso calc U R 1
H H29B 0.2195 0.6168 0.8213 0.055 Uiso calc U R 1
H H29C 0.2464 0.6365 0.7807 0.055 Uiso calc U R 1
C C30 0.3008(2) 0.4560(2) 0.75424(19) 0.0368(14) Uani d . . 1
H H30A 0.2751 0.4339 0.7397 0.044 Uiso calc U R 1
H H30B 0.3082 0.4391 0.7803 0.044 Uiso calc U R 1
C C31 0.4041(2) 0.5528(2) 0.71685(19) 0.0347(14) Uani d . . 1
C C32 0.4143(3) 0.5956(2) 0.74135(19) 0.0366(14) Uani d . . 1
H H32 0.3893 0.6055 0.7611 0.044 Uiso calc U R 1
C C33 0.4605(3) 0.6241(3) 0.7375(2) 0.0423(16) Uani d . . 1
H H33 0.4663 0.6541 0.7539 0.051 Uiso calc U R 1
C C34 0.4981(3) 0.6092(3) 0.7099(2) 0.0464(17) Uani d . . 1
H H34 0.5298 0.6288 0.7072 0.056 Uiso calc U R 1
C C35 0.4891(3) 0.5650(3) 0.6861(2) 0.0427(15) Uani d . . 1
H H35 0.5152 0.5541 0.6675 0.051 Uiso calc U R 1
C C36 0.4424(2) 0.5368(2) 0.6895(2) 0.0379(14) Uani d . . 1
H H36 0.4365 0.5067 0.6732 0.045 Uiso calc U R 1
C C41 0.4083(3) 0.4484(2) 0.75543(19) 0.0380(14) Uani d . . 1
C C42 0.4154(3) 0.4720(3) 0.7927(2) 0.0427(16) Uani d . . 1
F F42 0.37691(15) 0.50466(15) 0.80663(11) 0.0475(9) Uani d . . 1
C C43 0.4578(3) 0.4658(3) 0.8170(2) 0.0486(17) Uani d . . 1
F F43 0.46102(19) 0.48954(19) 0.85247(13) 0.0658(12) Uani d . . 1
C C44 0.4993(3) 0.4338(3) 0.8039(2) 0.0521(19) Uani d . . 1
F F44 0.54230(18) 0.4282(2) 0.82662(14) 0.0686(13) Uani d . . 1
C C45 0.4954(3) 0.4091(3) 0.7676(2) 0.0472(17) Uani d . . 1
F F45 0.53510(17) 0.37861(18) 0.75462(14) 0.0645(12) Uani d . . 1
C C46 0.4503(3) 0.4163(3) 0.74448(19) 0.0416(15) Uani d . . 1
F F46 0.45040(15) 0.39042(15) 0.70899(12) 0.0497(10) Uani d . . 1
C C51 0.3509(2) 0.4230(2) 0.68912(19) 0.0360(14) Uani d . . 1
C C52 0.3556(2) 0.4353(2) 0.64889(19) 0.0349(14) Uani d . . 1
F F52 0.36190(14) 0.48605(13) 0.63714(10) 0.0383(8) Uani d . . 1
C C53 0.3557(3) 0.3988(3) 0.61798(19) 0.0394(15) Uani d . . 1
F F53 0.36146(16) 0.41409(14) 0.58017(11) 0.0462(9) Uani d . . 1
C C54 0.3502(3) 0.3465(3) 0.6272(2) 0.0500(18) Uani d . . 1
F F54 0.3513(2) 0.31029(16) 0.59759(13) 0.0654(13) Uani d . . 1
C C55 0.3427(4) 0.3317(3) 0.6666(2) 0.055(2) Uani d . . 1
F F55 0.3369(2) 0.28046(15) 0.67576(15) 0.0769(15) Uani d . . 1
C C56 0.3427(3) 0.3693(3) 0.6956(2) 0.0432(16) Uani d . . 1
F F56 0.33823(19) 0.35197(14) 0.73381(12) 0.0589(11) Uani d . . 1

loop_
_atom_site_aniso_label
_atom_site_aniso_U_11
_atom_site_aniso_U_22
_atom_site_aniso_U_33
_atom_site_aniso_U_12
_atom_site_aniso_U_13
_atom_site_aniso_U_23
Zr1 0.0293(3) 0.0313(3) 0.0303(3) 0.0002(2) 0.0001(2) -0.0008(2)
N1 0.025(2) 0.029(3) 0.038(3) 0.0011(19) 0.005(2) 0.000(2)
O1 0.035(2) 0.040(2) 0.036(2) -0.0012(18) -0.0035(18) -0.0019(19)
S1 0.0325(7) 0.0286(7) 0.0340(8) -0.0006(6) 0.0015(6) -0.0012(6)
B1 0.043(4) 0.035(4) 0.034(4) 0.002(3) 0.001(3) 0.002(3)
C1 0.028(3) 0.041(4) 0.049(4) -0.001(3) -0.008(3) -0.010(3)
C2 0.043(4) 0.033(3) 0.045(4) -0.003(3) -0.006(3) -0.002(3)
O2 0.031(2) 0.029(2) 0.037(2) 0.0027(16) 0.0009(18) 0.0026(17)
C3 0.034(3) 0.038(3) 0.040(4) -0.002(3) -0.006(3) -0.010(3)
O3 0.039(2) 0.035(2) 0.034(2) 0.0053(18) 0.0089(18) 0.0030(18)
C4 0.036(3) 0.034(3) 0.052(4) -0.013(3) -0.007(3) -0.005(3)
C5 0.033(3) 0.041(4) 0.048(4) -0.015(3) -0.003(3) -0.007(3)
C6 0.043(4) 0.059(5) 0.057(5) 0.011(3) -0.009(3) -0.014(4)
C7 0.061(5) 0.058(5) 0.042(4) 0.001(4) -0.005(3) -0.010(3)
C8 0.051(4) 0.058(5) 0.067(5) 0.010(4) -0.006(4) -0.016(4)
C9 0.052(4) 0.045(4) 0.062(5) -0.021(3) -0.016(4) 0.016(3)
C10 0.046(4) 0.074(5) 0.053(5) -0.016(4) 0.007(3) -0.002(4)
C11 0.038(3) 0.031(3) 0.035(3) -0.004(3) 0.007(3) 0.009(3)
C12 0.029(3) 0.032(3) 0.035(3) -0.001(2) 0.001(3) 0.007(3)
C13 0.039(3) 0.025(3) 0.037(3) -0.006(2) 0.002(3) 0.003(2)
C14 0.036(3) 0.029(3) 0.043(4) -0.002(3) 0.007(3) 0.002(3)
C15 0.041(4) 0.034(3) 0.037(4) 0.005(3) -0.002(3) 0.004(3)
C16 0.055(4) 0.046(4) 0.035(4) 0.003(3) 0.015(3) -0.002(3)
C17 0.044(4) 0.034(3) 0.042(4) 0.003(3) 0.006(3) 0.003(3)
C18 0.047(4) 0.033(3) 0.040(4) -0.001(3) -0.001(3) 0.002(3)
C19 0.044(4) 0.031(3) 0.057(4) 0.010(3) 0.009(3) -0.001(3)
C20 0.058(4) 0.038(4) 0.048(4) 0.006(3) 0.001(3) 0.004(3)
C21 0.033(3) 0.035(3) 0.037(3) -0.007(3) 0.011(3) -0.004(3)
C22 0.036(3) 0.035(3) 0.044(4) -0.001(3) 0.010(3) -0.004(3)
C23 0.039(4) 0.035(3) 0.054(4) -0.001(3) 0.010(3) 0.006(3)
C24 0.048(4) 0.031(3) 0.050(4) -0.009(3) 0.022(3) -0.001(3)
C25 0.047(4) 0.032(3) 0.041(4) -0.006(3) 0.009(3) 0.001(3)
C26 0.049(4) 0.024(3) 0.033(3) -0.006(3) 0.004(3) 0.001(2)
C27 0.036(4) 0.058(4) 0.057(5) 0.010(3) -0.006(3) 0.007(4)
C28 0.068(5) 0.042(4) 0.061(5) -0.011(4) 0.030(4) -0.010(3)
C29 0.044(4) 0.033(3) 0.033(3) 0.003(3) 0.005(3) 0.002(3)
C30 0.041(4) 0.031(3) 0.038(4) 0.001(3) 0.004(3) 0.001(3)
C31 0.033(3) 0.034(3) 0.037(3) -0.003(2) -0.005(3) 0.004(3)
C32 0.040(3) 0.034(3) 0.036(3) 0.002(3) 0.003(3) -0.002(3)
C33 0.039(4) 0.041(4) 0.047(4) -0.002(3) -0.008(3) -0.011(3)
C34 0.037(4) 0.048(4) 0.054(4) -0.007(3) 0.000(3) 0.005(3)
C35 0.040(4) 0.044(4) 0.044(4) -0.005(3) 0.004(3) -0.001(3)
C36 0.034(3) 0.036(3) 0.043(4) 0.000(3) 0.002(3) 0.000(3)
C41 0.043(4) 0.034(3) 0.037(4) 0.002(3) 0.004(3) 0.004(3)
C42 0.046(4) 0.035(3) 0.047(4) 0.010(3) 0.007(3) 0.009(3)
F42 0.052(2) 0.053(2) 0.037(2) 0.0077(18) -0.0003(17) -0.0035(17)
C43 0.053(4) 0.052(4) 0.041(4) 0.002(3) -0.005(3) 0.005(3)
F43 0.071(3) 0.083(3) 0.044(3) 0.013(2) -0.012(2) -0.004(2)
C44 0.041(4) 0.061(5) 0.055(5) 0.007(3) -0.003(3) 0.019(4)
F44 0.055(3) 0.085(3) 0.067(3) 0.009(2) -0.019(2) 0.016(3)
C45 0.044(4) 0.047(4) 0.050(4) 0.006(3) 0.003(3) 0.012(3)
F45 0.053(3) 0.070(3) 0.070(3) 0.028(2) 0.011(2) 0.016(2)
C46 0.053(4) 0.038(3) 0.035(4) 0.004(3) 0.004(3) 0.002(3)
F46 0.050(2) 0.048(2) 0.051(2) 0.0091(18) 0.0109(18) 0.0015(18)
C51 0.039(3) 0.027(3) 0.043(4) -0.003(3) 0.003(3) 0.002(3)
C52 0.041(3) 0.027(3) 0.037(4) 0.002(3) 0.006(3) 0.000(3)
F52 0.049(2) 0.0285(18) 0.037(2) -0.0016(15) 0.0003(16) 0.0010(14)
C53 0.047(4) 0.038(4) 0.033(4) 0.002(3) 0.003(3) -0.007(3)
F53 0.061(2) 0.041(2) 0.037(2) -0.0061(17) 0.0011(18) -0.0065(16)
C54 0.070(5) 0.033(4) 0.046(4) -0.001(3) 0.010(4) -0.015(3)
F54 0.098(4) 0.041(2) 0.058(3) -0.010(2) 0.011(2) -0.016(2)
C55 0.093(6) 0.028(3) 0.042(4) 0.002(4) 0.004(4) -0.001(3)
F55 0.135(5) 0.024(2) 0.072(3) -0.007(2) 0.018(3) -0.004(2)
C56 0.058(4) 0.036(3) 0.035(4) -0.001(3) 0.007(3) -0.002(3)
F56 0.093(3) 0.032(2) 0.051(3) -0.002(2) 0.015(2) 0.0055(18)

loop_
_atom_type_symbol
_atom_type_description
_atom_type_scat_dispersion_real
_atom_type_scat_dispersion_imag
_atom_type_scat_source
C C 0.0181 0.0091 'International Tables Vol C Tables 4.2.6.8 and 6.1.1.4'
H H 0.0000 0.0000 'International Tables Vol C Tables 4.2.6.8 and 6.1.1.4'
B B 0.0090 0.0039 'International Tables Vol C Tables 4.2.6.8 and 6.1.1.4'
N N 0.0311 0.0180 'International Tables Vol C Tables 4.2.6.8 and 6.1.1.4'
O O 0.0492 0.0322 'International Tables Vol C Tables 4.2.6.8 and 6.1.1.4'
F F 0.0727 0.0534 'International Tables Vol C Tables 4.2.6.8 and 6.1.1.4'
S S 0.3331 0.5567 'International Tables Vol C Tables 4.2.6.8 and 6.1.1.4'
Zr Zr -0.1862 2.2449 'International Tables Vol C Tables 4.2.6.8 and 6.1.1.4'

loop_
_geom_angle_atom_site_label_1
_geom_angle_atom_site_label_2
_geom_angle_atom_site_label_3
_geom_angle
O1 Zr1 O2 99.81(16)
O1 Zr1 C4 95.7(2)
O2 Zr1 C4 76.34(18)
O1 Zr1 C3 127.70(19)
O2 Zr1 C3 79.58(18)
C4 Zr1 C3 32.6(2)
O1 Zr1 C11 133.50(19)
O2 Zr1 C11 101.09(18)
C4 Zr1 C11 129.4(2)
C3 Zr1 C11 96.8(2)
O1 Zr1 C13 86.89(19)
O2 Zr1 C13 86.46(17)
C4 Zr1 C13 162.8(2)
C3 Zr1 C13 144.3(2)
C11 Zr1 C13 53.8(2)
O1 Zr1 C12 118.62(19)
O2 Zr1 C12 76.71(17)
C4 Zr1 C12 139.2(2)
C3 Zr1 C12 112.1(2)
C11 Zr1 C12 32.0(2)
C13 Zr1 C12 32.2(2)
O1 Zr1 C15 105.80(19)
O2 Zr1 C15 129.74(18)
C4 Zr1 C15 140.5(2)
C3 Zr1 C15 114.3(2)
C11 Zr1 C15 32.8(2)
C13 Zr1 C15 53.3(2)
C12 Zr1 C15 53.10(19)
O1 Zr1 C1 94.93(19)
O2 Zr1 C1 128.96(18)
C4 Zr1 C1 53.6(2)
C3 Zr1 C1 53.6(2)
C11 Zr1 C1 103.2(2)
C13 Zr1 C1 143.2(2)
C12 Zr1 C1 135.1(2)
C15 Zr1 C1 91.3(2)
O1 Zr1 C2 126.91(19)
O2 Zr1 C2 110.26(18)
C4 Zr1 C2 53.4(2)
C3 Zr1 C2 31.9(2)
C11 Zr1 C2 82.7(2)
C13 Zr1 C2 136.1(2)
C12 Zr1 C2 110.4(2)
C15 Zr1 C2 87.5(2)
C1 Zr1 C2 32.5(2)
O1 Zr1 C5 77.45(19)
O2 Zr1 C5 105.68(19)
C4 Zr1 C5 32.4(2)
C3 Zr1 C5 53.5(2)
C11 Zr1 C5 134.0(2)
C13 Zr1 C5 161.5(2)
C12 Zr1 C5 163.5(2)
C15 Zr1 C5 121.6(2)
C1 Zr1 C5 32.0(2)
C2 Zr1 C5 53.1(2)
O1 Zr1 C14 80.31(19)
O2 Zr1 C14 118.62(18)
C4 Zr1 C14 164.9(2)
C3 Zr1 C14 145.7(2)
C11 Zr1 C14 53.22(19)
C13 Zr1 C14 32.2(2)
C12 Zr1 C14 52.70(19)
C15 Zr1 C14 31.5(2)
C1 Zr1 C14 111.9(2)
C2 Zr1 C14 117.9(2)
C5 Zr1 C14 133.0(2)
C31 N1 B1 123.1(5)
C31 N1 S1 116.8(4)
B1 N1 S1 115.1(4)
C21 O1 Zr1 170.2(4)
O2 S1 O3 104.1(2)
O2 S1 N1 108.6(2)
O3 S1 N1 97.7(2)
N1 B1 C51 115.3(5)
N1 B1 C30 100.7(5)
C51 B1 C30 108.8(5)
N1 B1 C41 106.6(5)
C51 B1 C41 112.6(5)
C30 B1 C41 112.4(5)
C5 C1 C2 107.9(6)
C5 C1 C6 126.5(6)
C2 C1 C6 123.7(6)
C5 C1 Zr1 74.7(3)
C2 C1 Zr1 74.3(4)
C6 C1 Zr1 129.0(5)
C3 C2 C1 107.9(6)
C3 C2 C7 126.1(6)
C1 C2 C7 123.6(6)
C3 C2 Zr1 72.4(4)
C1 C2 Zr1 73.2(4)
C7 C2 Zr1 133.8(5)
S1 O2 Zr1 142.2(2)
C2 C3 C4 108.6(6)
C2 C3 C8 126.0(6)
C4 C3 C8 125.2(6)
C2 C3 Zr1 75.7(4)
C4 C3 Zr1 73.5(3)
C8 C3 Zr1 121.5(4)
C30 O3 S1 114.2(3)
C3 C4 C5 107.8(6)
C3 C4 C9 127.1(6)
C5 C4 C9 124.4(7)
C3 C4 Zr1 73.8(4)
C5 C4 Zr1 75.7(3)
C9 C4 Zr1 123.7(4)
C1 C5 C4 107.7(6)
C1 C5 C10 127.2(6)
C4 C5 C10 125.0(7)
C1 C5 Zr1 73.3(3)
C4 C5 Zr1 71.8(3)
C10 C5 Zr1 123.3(4)
C1 C6 H6A 109.5
C1 C6 H6B 109.5
H6A C6 H6B 109.5
C1 C6 H6C 109.5
H6A C6 H6C 109.5
H6B C6 H6C 109.5
C2 C7 H7A 109.5
C2 C7 H7B 109.5
H7A C7 H7B 109.5
C2 C7 H7C 109.5
H7A C7 H7C 109.5
H7B C7 H7C 109.5
C3 C8 H8A 109.5
C3 C8 H8B 109.5
H8A C8 H8B 109.5
C3 C8 H8C 109.5
H8A C8 H8C 109.5
H8B C8 H8C 109.5
C4 C9 H9A 109.5
C4 C9 H9B 109.5
H9A C9 H9B 109.5
C4 C9 H9C 109.5
H9A C9 H9C 109.5
H9B C9 H9C 109.5
C5 C10 H10A 109.5
C5 C10 H10B 109.5
H10A C10 H10B 109.5
C5 C10 H10C 109.5
H10A C10 H10C 109.5
H10B C10 H10C 109.5
C12 C11 C15 106.7(5)
C12 C11 C16 123.8(6)
C15 C11 C16 127.6(6)
C12 C11 Zr1 74.4(3)
C15 C11 Zr1 74.1(3)
C16 C11 Zr1 129.2(4)
C11 C12 C13 109.3(5)
C11 C12 C17 123.4(6)
C13 C12 C17 127.0(6)
C11 C12 Zr1 73.6(3)
C13 C12 Zr1 73.5(3)
C17 C12 Zr1 124.0(4)
C12 C13 C14 106.9(5)
C12 C13 C18 128.0(6)
C14 C13 C18 125.0(6)
C12 C13 Zr1 74.3(3)
C14 C13 Zr1 75.2(3)
C18 C13 Zr1 119.2(4)
C15 C14 C13 108.9(5)
C15 C14 C19 126.3(6)
C13 C14 C19 124.0(6)
C15 C14 Zr1 73.4(4)
C13 C14 Zr1 72.6(3)
C19 C14 Zr1 128.0(4)
C14 C15 C11 108.1(5)
C14 C15 C20 125.3(6)
C11 C15 C20 125.1(6)
C14 C15 Zr1 75.1(4)
C11 C15 Zr1 73.1(3)
C20 C15 Zr1 128.5(5)
C11 C16 H16A 109.5
C11 C16 H16B 109.5
H16A C16 H16B 109.5
C11 C16 H16C 109.5
H16A C16 H16C 109.5
H16B C16 H16C 109.5
C12 C17 H17A 109.5
C12 C17 H17B 109.5
H17A C17 H17B 109.5
C12 C17 H17C 109.5
H17A C17 H17C 109.5
H17B C17 H17C 109.5
C13 C18 H18A 109.5
C13 C18 H18B 109.5
H18A C18 H18B 109.5
C13 C18 H18C 109.5
H18A C18 H18C 109.5
H18B C18 H18C 109.5
C14 C19 H19A 109.5
C14 C19 H19B 109.5
H19A C19 H19B 109.5
C14 C19 H19C 109.5
H19A C19 H19C 109.5
H19B C19 H19C 109.5
C15 C20 H20A 109.5
C15 C20 H20B 109.5
H20A C20 H20B 109.5
C15 C20 H20C 109.5
H20A C20 H20C 109.5
H20B C20 H20C 109.5
O1 C21 C26 120.0(6)
O1 C21 C22 119.8(6)
C26 C21 C22 120.2(6)
C23 C22 C21 117.8(6)
C23 C22 C27 119.6(6)
C21 C22 C27 122.5(6)
C24 C23 C22 122.6(6)
C24 C23 H23 118.7
C22 C23 H23 118.7
C23 C24 C25 118.0(6)
C23 C24 C28 120.6(7)
C25 C24 C28 121.4(7)
C24 C25 C26 121.4(6)
C24 C25 H25 119.3
C26 C25 H25 119.3
C21 C26 C25 119.9(6)
C21 C26 C29 119.9(5)
C25 C26 C29 120.2(6)
C22 C27 H27A 109.5
C22 C27 H27B 109.5
H27A C27 H27B 109.5
C22 C27 H27C 109.5
H27A C27 H27C 109.5
H27B C27 H27C 109.5
C24 C28 H28A 109.5
C24 C28 H28B 109.5
H28A C28 H28B 109.5
C24 C28 H28C 109.5
H28A C28 H28C 109.5
H28B C28 H28C 109.5
C26 C29 H29A 109.5
C26 C29 H29B 109.5
H29A C29 H29B 109.5
C26 C29 H29C 109.5
H29A C29 H29C 109.5
H29B C29 H29C 109.5
O3 C30 B1 108.8(5)
O3 C30 H30A 109.9
B1 C30 H30A 109.9
O3 C30 H30B 109.9
B1 C30 H30B 109.9
H30A C30 H30B 108.3
C32 C31 C36 119.0(6)
C32 C31 N1 122.9(6)
C36 C31 N1 118.0(5)
C33 C32 C31 120.9(6)
C33 C32 H32 119.6
C31 C32 H32 119.6
C34 C33 C32 120.4(6)
C34 C33 H33 119.8
C32 C33 H33 119.8
C33 C34 C35 119.3(6)
C33 C34 H34 120.4
C35 C34 H34 120.4
C36 C35 C34 120.5(6)
C36 C35 H35 119.7
C34 C35 H35 119.7
C35 C36 C31 119.8(6)
C35 C36 H36 120.1
C31 C36 H36 120.1
C46 C41 C42 112.9(6)
C46 C41 B1 126.2(6)
C42 C41 B1 120.8(6)
C43 C42 F42 115.6(6)
C43 C42 C41 126.0(6)
F42 C42 C41 118.4(6)
F43 C43 C42 122.0(7)
F43 C43 C44 119.6(6)
C42 C43 C44 118.4(7)
F44 C44 C45 121.1(7)
F44 C44 C43 119.7(7)
C45 C44 C43 119.2(7)
F45 C45 C44 119.8(6)
F45 C45 C46 120.7(7)
C44 C45 C46 119.6(6)
F46 C46 C41 121.1(6)
F46 C46 C45 115.0(6)
C41 C46 C45 123.9(6)
C52 C51 C56 112.5(6)
C52 C51 B1 130.0(5)
C56 C51 B1 117.5(6)
F52 C52 C51 120.4(5)
F52 C52 C53 114.6(5)
C51 C52 C53 125.0(6)
F53 C53 C54 120.5(6)
F53 C53 C52 121.0(6)
C54 C53 C52 118.5(6)
F54 C54 C53 119.4(6)
F54 C54 C55 121.2(6)
C53 C54 C55 119.4(6)
F55 C55 C56 120.8(6)
F55 C55 C54 119.7(6)
C56 C55 C54 119.5(6)
F56 C56 C55 116.6(6)
F56 C56 C51 118.4(6)
C55 C56 C51 124.8(6)

loop_
_geom_bond_atom_site_label_1
_geom_bond_atom_site_label_2
_geom_bond_distance
Zr1 O1 1.971(4)
Zr1 O2 2.207(4)
Zr1 C4 2.526(6)
Zr1 C3 2.529(6)
Zr1 C11 2.544(6)
Zr1 C13 2.544(6)
Zr1 C12 2.554(6)
Zr1 C15 2.556(6)
Zr1 C1 2.558(6)
Zr1 C2 2.571(6)
Zr1 C5 2.576(6)
Zr1 C14 2.577(6)
N1 C31 1.445(8)
N1 B1 1.582(9)
N1 S1 1.631(5)
O1 C21 1.357(7)
S1 O2 1.511(4)
S1 O3 1.587(4)
B1 C51 1.633(10)
B1 C30 1.638(10)
B1 C41 1.652(10)
C1 C5 1.413(10)
C1 C2 1.435(9)
C1 C6 1.501(9)
C2 C3 1.400(9)
C2 C7 1.492(10)
C3 C4 1.420(10)
C3 C8 1.507(9)
O3 C30 1.499(7)
C4 C5 1.426(9)
C4 C9 1.483(10)
C5 C10 1.508(10)
C6 H6A 0.98
C6 H6B 0.98
C6 H6C 0.98
C7 H7A 0.98
C7 H7B 0.98
C7 H7C 0.98
C8 H8A 0.98
C8 H8B 0.98
C8 H8C 0.98
C9 H9A 0.98
C9 H9B 0.98
C9 H9C 0.98
C10 H10A 0.98
C10 H10B 0.98
C10 H10C 0.98
C11 C12 1.406(9)
C11 C15 1.440(9)
C11 C16 1.507(9)
C12 C13 1.414(9)
C12 C17 1.497(9)
C13 C14 1.421(9)
C13 C18 1.495(9)
C14 C15 1.394(9)
C14 C19 1.514(9)
C15 C20 1.510(9)
C16 H16A 0.98
C16 H16B 0.98
C16 H16C 0.98
C17 H17A 0.98
C17 H17B 0.98
C17 H17C 0.98
C18 H18A 0.98
C18 H18B 0.98
C18 H18C 0.98
C19 H19A 0.98
C19 H19B 0.98
C19 H19C 0.98
C20 H20A 0.98
C20 H20B 0.98
C20 H20C 0.98
C21 C26 1.390(9)
C21 C22 1.416(9)
C22 C23 1.401(9)
C22 C27 1.491(10)
C23 C24 1.387(10)
C23 H23 0.95
C24 C25 1.390(10)
C24 C28 1.514(9)
C25 C26 1.394(9)
C25 H25 0.95
C26 C29 1.493(9)
C27 H27A 0.98
C27 H27B 0.98
C27 H27C 0.98
C28 H28A 0.98
C28 H28B 0.98
C28 H28C 0.98
C29 H29A 0.98
C29 H29B 0.98
C29 H29C 0.98
C30 H30A 0.99
C30 H30B 0.99
C31 C32 1.386(9)
C31 C36 1.396(9)
C32 C33 1.381(9)
C32 H32 0.95
C33 C34 1.381(10)
C33 H33 0.95
C34 C35 1.394(10)
C34 H34 0.95
C35 C36 1.389(9)
C35 H35 0.95
C36 H36 0.95
C41 C46 1.389(9)
C41 C42 1.396(10)
C42 C43 1.357(10)
C42 F42 1.362(7)
C43 F43 1.336(9)
C43 C44 1.401(10)
C44 F44 1.338(8)
C44 C45 1.369(11)
C45 F45 1.343(8)
C45 C46 1.394(10)
C46 F46 1.357(8)
C51 C52 1.388(9)
C51 C56 1.397(9)
C52 F52 1.355(7)
C52 C53 1.389(9)
C53 F53 1.332(7)
C53 C54 1.369(10)
C54 F54 1.352(8)
C54 C55 1.385(10)
C55 F55 1.345(8)
C55 C56 1.361(10)
C56 F56 1.357(8)

loop_
_geom_torsion_atom_site_label_1
_geom_torsion_atom_site_label_2
_geom_torsion_atom_site_label_3
_geom_torsion_atom_site_label_4
_geom_torsion
C31 N1 S1 O2 112.6(4)
B1 N1 S1 O2 -91.6(5)
C31 N1 S1 O3 -139.6(4)
B1 N1 S1 O3 16.1(5)
C31 N1 B1 C51 -97.2(7)
S1 N1 B1 C51 108.8(5)
C31 N1 B1 C30 146.0(5)
S1 N1 B1 C30 -8.1(6)
C31 N1 B1 C41 28.5(8)
S1 N1 B1 C41 -125.5(5)
C5 C1 C2 C3 -3.2(7)
C6 C1 C2 C3 -168.6(6)
Zr1 C1 C2 C3 64.6(4)
C5 C1 C2 C7 160.3(6)
C6 C1 C2 C7 -5.1(10)
Zr1 C1 C2 C7 -131.9(6)
C5 C1 C2 Zr1 -67.8(4)
C6 C1 C2 Zr1 126.8(6)
O3 S1 O2 Zr1 108.1(4)
N1 S1 O2 Zr1 -148.7(4)
C1 C2 C3 C4 1.7(7)
C7 C2 C3 C4 -161.3(6)
Zr1 C2 C3 C4 66.8(4)
C1 C2 C3 C8 176.0(6)
C7 C2 C3 C8 13.0(11)
Zr1 C2 C3 C8 -118.8(7)
C1 C2 C3 Zr1 -65.2(4)
C7 C2 C3 Zr1 131.9(7)
O2 S1 O3 C30 92.4(4)
N1 S1 O3 C30 -19.0(4)
C2 C3 C4 C5 0.5(7)
C8 C3 C4 C5 -173.9(6)
Zr1 C3 C4 C5 68.7(4)
C2 C3 C4 C9 171.4(6)
C8 C3 C4 C9 -3.0(10)
Zr1 C3 C4 C9 -120.3(6)
C2 C3 C4 Zr1 -68.3(4)
C8 C3 C4 Zr1 117.3(6)
C2 C1 C5 C4 3.4(7)
C6 C1 C5 C4 168.3(6)
Zr1 C1 C5 C4 -64.0(4)
C2 C1 C5 C10 -173.1(6)
C6 C1 C5 C10 -8.2(11)
Zr1 C1 C5 C10 119.4(7)
C2 C1 C5 Zr1 67.5(4)
C6 C1 C5 Zr1 -127.6(7)
C3 C4 C5 C1 -2.4(7)
C9 C4 C5 C1 -173.7(6)
Zr1 C4 C5 C1 65.0(4)
C3 C4 C5 C10 174.2(6)
C9 C4 C5 C10 3.0(10)
Zr1 C4 C5 C10 -118.4(6)
C3 C4 C5 Zr1 -67.4(4)
C9 C4 C5 Zr1 121.3(6)
C15 C11 C12 C13 2.2(7)
C16 C11 C12 C13 167.5(6)
Zr1 C11 C12 C13 -65.4(4)
C15 C11 C12 C17 -172.2(6)
C16 C11 C12 C17 -6.8(9)
Zr1 C11 C12 C17 120.2(6)
C15 C11 C12 Zr1 67.6(4)
C16 C11 C12 Zr1 -127.1(6)
C11 C12 C13 C14 -3.2(7)
C17 C12 C13 C14 170.9(6)
Zr1 C12 C13 C14 -68.7(4)
C11 C12 C13 C18 -179.5(6)
C17 C12 C13 C18 -5.4(10)
Zr1 C12 C13 C18 115.0(6)
C11 C12 C13 Zr1 65.5(4)
C17 C12 C13 Zr1 -120.4(6)
C12 C13 C14 C15 3.0(7)
C18 C13 C14 C15 179.5(6)
Zr1 C13 C14 C15 -65.0(4)
C12 C13 C14 C19 -167.4(6)
C18 C13 C14 C19 9.1(9)
Zr1 C13 C14 C19 124.6(6)
C12 C13 C14 Zr1 68.0(4)
C18 C13 C14 Zr1 -115.5(6)
C13 C14 C15 C11 -1.7(7)
C19 C14 C15 C11 168.4(6)
Zr1 C14 C15 C11 -66.2(4)
C13 C14 C15 C20 -168.6(6)
C19 C14 C15 C20 1.6(10)
Zr1 C14 C15 C20 126.9(7)
C13 C14 C15 Zr1 64.5(4)
C19 C14 C15 Zr1 -125.4(6)
C12 C11 C15 C14 -0.2(7)
C16 C11 C15 C14 -164.9(6)
Zr1 C11 C15 C14 67.5(4)
C12 C11 C15 C20 166.6(6)
C16 C11 C15 C20 2.0(10)
Zr1 C11 C15 C20 -125.6(6)
C12 C11 C15 Zr1 -67.8(4)
C16 C11 C15 Zr1 127.6(6)
O1 C21 C22 C23 -178.9(5)
C26 C21 C22 C23 1.1(9)
O1 C21 C22 C27 3.4(9)
C26 C21 C22 C27 -176.6(6)
C21 C22 C23 C24 0.9(9)
C27 C22 C23 C24 178.7(6)
C22 C23 C24 C25 -2.6(9)
C22 C23 C24 C28 176.5(6)
C23 C24 C25 C26 2.2(9)
C28 C24 C25 C26 -176.8(6)
O1 C21 C26 C25 178.6(5)
C22 C21 C26 C25 -1.4(9)
O1 C21 C26 C29 -0.8(8)
C22 C21 C26 C29 179.2(6)
C24 C25 C26 C21 -0.3(9)
C24 C25 C26 C29 179.1(6)
S1 O3 C30 B1 16.0(6)
N1 B1 C30 O3 -4.4(6)
C51 B1 C30 O3 -125.9(5)
C41 B1 C30 O3 108.8(6)
B1 N1 C31 C32 -121.0(7)
S1 N1 C31 C32 32.6(8)
B1 N1 C31 C36 56.5(8)
S1 N1 C31 C36 -149.9(5)
C36 C31 C32 C33 3.5(9)
N1 C31 C32 C33 -179.0(6)
C31 C32 C33 C34 -2.2(10)
C32 C33 C34 C35 -0.2(10)
C33 C34 C35 C36 1.3(11)
C34 C35 C36 C31 0.0(10)
C32 C31 C36 C35 -2.4(9)
N1 C31 C36 C35 -180.0(6)
N1 B1 C41 C46 -116.7(7)
C51 B1 C41 C46 10.6(9)
C30 B1 C41 C46 133.8(7)
N1 B1 C41 C42 61.0(7)
C51 B1 C41 C42 -171.6(6)
C30 B1 C41 C42 -48.4(8)
C46 C41 C42 C43 0.1(10)
B1 C41 C42 C43 -177.9(7)
C46 C41 C42 F42 179.6(5)
B1 C41 C42 F42 1.6(9)
F42 C42 C43 F43 1.2(10)
C41 C42 C43 F43 -179.3(6)
F42 C42 C43 C44 -178.4(6)
C41 C42 C43 C44 1.1(11)
F43 C43 C44 F44 -1.5(11)
C42 C43 C44 F44 178.1(6)
F43 C43 C44 C45 179.2(7)
C42 C43 C44 C45 -1.2(11)
F44 C44 C45 F45 0.3(11)
C43 C44 C45 F45 179.5(6)
F44 C44 C45 C46 -179.3(6)
C43 C44 C45 C46 0.0(11)
C42 C41 C46 F46 -179.5(6)
B1 C41 C46 F46 -1.5(10)
C42 C41 C46 C45 -1.5(10)
B1 C41 C46 C45 176.5(6)
F45 C45 C46 F46 0.1(9)
C44 C45 C46 F46 179.6(6)
F45 C45 C46 C41 -178.1(6)
C44 C45 C46 C41 1.4(11)
N1 B1 C51 C52 11.0(10)
C30 B1 C51 C52 123.2(7)
C41 B1 C51 C52 -111.6(7)
N1 B1 C51 C56 -171.2(6)
C30 B1 C51 C56 -59.0(8)
C41 B1 C51 C56 66.2(8)
C56 C51 C52 F52 177.7(6)
B1 C51 C52 F52 -4.4(10)
C56 C51 C52 C53 -4.0(10)
B1 C51 C52 C53 173.9(6)
F52 C52 C53 F53 -0.3(9)
C51 C52 C53 F53 -178.7(6)
F52 C52 C53 C54 179.2(6)
C51 C52 C53 C54 0.8(11)
F53 C53 C54 F54 0.8(11)
C52 C53 C54 F54 -178.7(6)
F53 C53 C54 C55 -178.0(7)
C52 C53 C54 C55 2.5(11)
F54 C54 C55 F55 0.7(13)
C53 C54 C55 F55 179.5(7)
F54 C54 C55 C56 179.0(7)
C53 C54 C55 C56 -2.2(13)
F55 C55 C56 F56 2.1(12)
C54 C55 C56 F56 -176.2(7)
F55 C55 C56 C51 176.8(7)
C54 C55 C56 C51 -1.4(13)
C52 C51 C56 F56 179.0(6)
B1 C51 C56 F56 0.8(9)
C52 C51 C56 C55 4.3(11)
B1 C51 C56 C55 -173.9(7)

loop_
_platon_squeeze_void_nr
_platon_squeeze_void_average_x
_platon_squeeze_void_average_y
_platon_squeeze_void_average_z
_platon_squeeze_void_volume
_platon_squeeze_void_count_electrons
_platon_squeeze_void_content
1 -0.045 0.748 0.281 4896 1431 ' '
